data_8107438
loop_
_publ_author_name
'Yu, Xuewen'

_publ_section_title
;
 Crystal structure of bis(6-carboxyhexyl)-4,4&#x2032;-bipyridinium
 dibromide&#x00A0;-- 2,6-dihydroxynaphthalene (1/2), C42H46Br2N2O8
;
_journal_issue 2
_journal_name_full 'Zeitschrift f\"ur Kristallographie - New Crystal Structures'
_journal_page_first 353
_journal_page_last 354
_journal_paper_doi 10.1515/ncrs-2022-0596
_journal_volume 238
_journal_year 2023
_chemical_formula_moiety 'C22 H30 N2 O4, 2(C10 H8 O2), 2(Br)'
_chemical_formula_sum 'C42 H46 Br2 N2 O8'
_chemical_formula_weight 866.63
_space_group_crystal_system monoclinic
_space_group_IT_number 14
_space_group_name_Hall '-P 2yn'
_space_group_name_H-M_alt 'P 1 21/n 1'
_atom_sites_solution_hydrogens geom
_cell_angle_alpha 90
_cell_angle_beta 91.275(3)
_cell_angle_gamma 90
_cell_formula_units_Z 2
_cell_length_a 7.5393(9)
_cell_length_b 10.7586(12)
_cell_length_c 24.073(3)
_cell_measurement_reflns_used 1600
_cell_measurement_temperature 293(2)
_cell_measurement_theta_max 27.84
_cell_measurement_theta_min 2.65
_cell_volume 1952.1(4)
_computing_cell_refinement 'SAINT (Brucker, 2012)[2]'
_computing_data_collection 'APEX2 (Brucker, 2012)[2]'
_computing_data_reduction 'SAINT (Brucker, 2012)[2]'
_computing_molecular_graphics 'Diamond 4.0[4]'
_computing_publication_material 'Olex2 (Dolomanov et al., 2009)[1]'
_computing_structure_refinement 'ShelXL (Sheldrick, 2015)[3]'
_diffrn_ambient_temperature 293(2)
_diffrn_measured_fraction_theta_full 1.000
_diffrn_measured_fraction_theta_max 1.000
_diffrn_measurement_device_type 'CCD area detector'
_diffrn_measurement_method 'phi and omega scans'
_diffrn_radiation_monochromator graphite
_diffrn_radiation_type MoK\a
_diffrn_radiation_wavelength 0.71073
_diffrn_reflns_av_R_equivalents 0.0738
_diffrn_reflns_av_unetI/netI 0.0536
_diffrn_reflns_Laue_measured_fraction_full 1.000
_diffrn_reflns_Laue_measured_fraction_max 1.000
_diffrn_reflns_limit_h_max 9
_diffrn_reflns_limit_h_min -9
_diffrn_reflns_limit_k_max 13
_diffrn_reflns_limit_k_min -13
_diffrn_reflns_limit_l_max 29
_diffrn_reflns_limit_l_min -29
_diffrn_reflns_number 31164
_diffrn_reflns_point_group_measured_fraction_full 1.000
_diffrn_reflns_point_group_measured_fraction_max 1.000
_diffrn_reflns_theta_full 25.242
_diffrn_reflns_theta_max 25.998
_diffrn_reflns_theta_min 1.692
_exptl_absorpt_coefficient_mu 2.132
_exptl_absorpt_correction_T_max 0.9799
_exptl_absorpt_correction_T_min 0.9782
_exptl_absorpt_correction_type multi-scan
_exptl_crystal_colour red
_exptl_crystal_density_diffrn 1.474
_exptl_crystal_density_method 'not measured'
_exptl_crystal_description block
_exptl_crystal_F_000 892
_exptl_crystal_size_max 0.17
_exptl_crystal_size_mid 0.15
_exptl_crystal_size_min 0.14
_refine_diff_density_max 0.335
_refine_diff_density_min -0.555
_refine_diff_density_rms 0.058
_refine_ls_extinction_coef .
_refine_ls_extinction_method none
_refine_ls_goodness_of_fit_ref 1.051
_refine_ls_hydrogen_treatment constr
_refine_ls_matrix_type full
_refine_ls_number_parameters 246
_refine_ls_number_reflns 3833
_refine_ls_number_restraints 0
_refine_ls_restrained_S_all 1.051
_refine_ls_R_factor_all 0.0974
_refine_ls_R_factor_gt 0.0446
_refine_ls_shift/su_max 0.000
_refine_ls_shift/su_mean 0.000
_refine_ls_structure_factor_coef Fsqd
_refine_ls_weighting_details 'w=1/[\s^2^(Fo^2^)+(0.0387P)^2^+1.3128P] where P=(Fo^2^+2Fc^2^)/3'
_refine_ls_weighting_scheme calc
_refine_ls_wR_factor_gt 0.0855
_refine_ls_wR_factor_ref 0.1037
_reflns_Friedel_coverage 0.000
_reflns_Friedel_fraction_full .
_reflns_Friedel_fraction_max .
_reflns_number_gt 2388
_reflns_number_total 3833
_reflns_threshold_expression 'I > 2\s(I)'
_cod_data_source_file suppl_j_ncrs-2022-0596_suppl.cif
_cod_data_source_block m
_cod_database_code 8107438
_shelx_space_group_comment
;
The symmetry employed for this shelxl refinement is uniquely defined
by the following loop, which should always be used as a source of
symmetry information in preference to the above space-group names.
They are only intended as comments.
;
_shelx_estimated_absorpt_t_max 0.755
_shelx_estimated_absorpt_t_min 0.713
_olex2_refinement_description
;
1. Fixed Uiso
 At 1.2 times of:
  All C(H) groups, All C(H,H) groups
 At 1.5 times of:
  All O(H) groups
2.a Secondary CH2 refined with riding coordinates:
 C2(H2A,H2B), C3(H3A,H3B), C4(H4A,H4B), C5(H5A,H5B), C6(H6A,H6B)
2.b Aromatic/amide H refined with riding coordinates:
 C7(H7), C8(H8), C9(H9), C11(H11), C13(H13), C14(H14), C17(H17), C18(H18),
 C19(H19), C21(H21)
2.c Tetrahedral OH refined with riding coordinates:
 O2(H2)
2.d Idealised tetrahedral OH refined as rotating group:
 O3(H3), O4(H4)
;
_olex2_submission_special_instructions 'No special instructions were received'

loop_
_space_group_symop_operation_xyz
'x, y, z'
'-x+1/2, y+1/2, -z+1/2'
'-x, -y, -z'
'x-1/2, -y-1/2, z-1/2'

loop_
_atom_site_label
_atom_site_type_symbol
_atom_site_fract_x
_atom_site_fract_y
_atom_site_fract_z
_atom_site_U_iso_or_equiv
_atom_site_adp_type
_atom_site_occupancy
_atom_site_site_symmetry_order
_atom_site_calc_flag
_atom_site_refinement_flags_posn
_atom_site_refinement_flags_adp
_atom_site_refinement_flags_occupancy
_atom_site_disorder_assembly
_atom_site_disorder_group
C1 C 0.0445(5) 0.0785(5) 0.07144(14) 0.0551(11) Uani 1 1 d . . . . .
C2 C 0.0808(5) 0.1519(4) 0.12329(12) 0.0507(10) Uani 1 1 d . . . . .
H2A H -0.0268 0.1957 0.1328 0.061 Uiso 1 1 calc R . . . .
H2B H 0.1700 0.2140 0.1154 0.061 Uiso 1 1 calc R . . . .
C3 C 0.1436(5) 0.0776(4) 0.17384(13) 0.0522(10) Uani 1 1 d . . . . .
H3A H 0.0494 0.0226 0.1854 0.063 Uiso 1 1 calc R . . . .
H3B H 0.2446 0.0269 0.1641 0.063 Uiso 1 1 calc R . . . .
C4 C 0.1958(5) 0.1632(4) 0.22136(12) 0.0476(9) Uani 1 1 d . . . . .
H4A H 0.0937 0.2131 0.2310 0.057 Uiso 1 1 calc R . . . .
H4B H 0.2875 0.2194 0.2090 0.057 Uiso 1 1 calc R . . . .
C5 C 0.2633(5) 0.0953(4) 0.27315(13) 0.0518(10) Uani 1 1 d . . . . .
H5A H 0.1688 0.0447 0.2879 0.062 Uiso 1 1 calc R . . . .
H5B H 0.3601 0.0407 0.2635 0.062 Uiso 1 1 calc R . . . .
C6 C 0.3262(5) 0.1863(3) 0.31668(13) 0.0487(9) Uani 1 1 d . . . . .
H6A H 0.4292 0.2298 0.3031 0.058 Uiso 1 1 calc R . . . .
H6B H 0.2337 0.2473 0.3223 0.058 Uiso 1 1 calc R . . . .
C7 C 0.4937(5) 0.0385(4) 0.37415(13) 0.0552(11) Uani 1 1 d . . . . .
H7 H 0.5452 0.0103 0.3417 0.066 Uiso 1 1 calc R . . . .
C8 C 0.3013(5) 0.1682(3) 0.41750(14) 0.0516(10) Uani 1 1 d . . . . .
H8 H 0.2170 0.2312 0.4155 0.062 Uiso 1 1 calc R . . . .
C9 C 0.3476(5) 0.1190(3) 0.46811(13) 0.0498(10) Uani 1 1 d . . . . .
H9 H 0.2941 0.1488 0.4999 0.060 Uiso 1 1 calc R . . . .
C10 C 0.4716(4) 0.0264(3) 0.47264(11) 0.0311(7) Uani 1 1 d . . . . .
C11 C 0.5436(5) -0.0138(4) 0.42408(13) 0.0514(10) Uani 1 1 d . . . . .
H11 H 0.6274 -0.0772 0.4250 0.062 Uiso 1 1 calc R . . . .
C12 C 0.6887(4) 0.1788(3) 0.21523(12) 0.0332(7) Uani 1 1 d . . . . .
C13 C 0.6811(4) 0.3094(3) 0.21555(12) 0.0346(8) Uani 1 1 d . . . . .
H13 H 0.7205 0.3536 0.2467 0.042 Uiso 1 1 calc R . . . .
C14 C 0.6158(4) 0.3710(3) 0.17008(12) 0.0352(8) Uani 1 1 d . . . . .
H14 H 0.6102 0.4574 0.1708 0.042 Uiso 1 1 calc R . . . .
C15 C 0.5566(4) 0.3072(3) 0.12193(11) 0.0291(7) Uani 1 1 d . . . . .
C16 C 0.5700(4) 0.1756(3) 0.12134(11) 0.0311(7) Uani 1 1 d . . . . .
C17 C 0.6366(4) 0.1141(3) 0.16921(12) 0.0356(8) Uani 1 1 d . . . . .
H17 H 0.6449 0.0278 0.1693 0.043 Uiso 1 1 calc R . . . .
C18 C 0.5137(4) 0.1127(3) 0.07287(12) 0.0410(9) Uani 1 1 d . . . . .
H18 H 0.5226 0.0265 0.0716 0.049 Uiso 1 1 calc R . . . .
C19 C 0.4466(5) 0.1743(3) 0.02770(12) 0.0409(8) Uani 1 1 d . . . . .
H19 H 0.4109 0.1303 -0.0039 0.049 Uiso 1 1 calc R . . . .
C20 C 0.4314(4) 0.3044(3) 0.02883(12) 0.0370(8) Uani 1 1 d . . . . .
C21 C 0.4863(4) 0.3693(3) 0.07461(12) 0.0356(8) Uani 1 1 d . . . . .
H21 H 0.4774 0.4555 0.0748 0.043 Uiso 1 1 calc R . . . .
N1 N 0.3739(4) 0.1280(3) 0.37115(10) 0.0387(7) Uani 1 1 d . . . . .
O1 O 0.0790(4) -0.0313(3) 0.06609(10) 0.0708(8) Uani 1 1 d . . . . .
O2 O -0.0227(4) 0.1468(3) 0.03125(10) 0.0805(9) Uani 1 1 d . . . . .
H2 H -0.0411 0.1034 0.0037 0.121 Uiso 1 1 calc R . . . .
O3 O 0.3613(4) 0.3688(2) -0.01538(9) 0.0549(7) Uani 1 1 d . . . . .
H3 H 0.3475 0.3216 -0.0419 0.082 Uiso 1 1 calc GR . . . .
O4 O 0.7488(3) 0.1138(2) 0.26072(9) 0.0491(6) Uani 1 1 d . . . . .
H4 H 0.7845 0.1625 0.2847 0.074 Uiso 1 1 calc GR . . . .
Br1 Br -0.14530(6) 0.26971(4) 0.36756(2) 0.06545(18) Uani 1 1 d . . . . .

loop_
_atom_site_aniso_label
_atom_site_aniso_U_11
_atom_site_aniso_U_22
_atom_site_aniso_U_33
_atom_site_aniso_U_23
_atom_site_aniso_U_13
_atom_site_aniso_U_12
C1 0.039(2) 0.093(3) 0.033(2) 0.010(2) -0.0081(17) -0.014(2)
C2 0.041(2) 0.080(3) 0.0306(18) 0.0087(17) -0.0073(15) -0.0025(19)
C3 0.045(2) 0.081(3) 0.0309(18) 0.0114(18) -0.0092(16) -0.008(2)
C4 0.044(2) 0.072(3) 0.0268(17) 0.0091(17) -0.0055(15) -0.0040(19)
C5 0.049(2) 0.074(3) 0.0321(18) 0.0100(18) -0.0085(16) -0.012(2)
C6 0.056(2) 0.062(2) 0.0283(17) 0.0115(16) -0.0026(16) 0.003(2)
C7 0.055(3) 0.087(3) 0.0232(17) -0.0004(18) 0.0027(16) 0.020(2)
C8 0.065(3) 0.054(2) 0.036(2) 0.0002(17) -0.0013(18) 0.021(2)
C9 0.062(3) 0.063(2) 0.0237(17) -0.0017(16) 0.0006(16) 0.017(2)
C10 0.0277(18) 0.043(2) 0.0225(15) -0.0009(14) -0.0007(13) -0.0058(16)
C11 0.052(2) 0.072(3) 0.0311(18) 0.0007(17) -0.0014(16) 0.025(2)
C12 0.036(2) 0.0355(18) 0.0280(17) 0.0044(14) 0.0001(14) 0.0025(15)
C13 0.040(2) 0.0362(19) 0.0279(17) -0.0031(14) -0.0019(14) -0.0053(15)
C14 0.044(2) 0.0276(17) 0.0337(17) -0.0015(14) -0.0015(15) -0.0010(15)
C15 0.0301(19) 0.0321(18) 0.0252(16) 0.0002(12) 0.0018(13) -0.0034(14)
C16 0.035(2) 0.0301(18) 0.0280(17) -0.0014(13) 0.0017(14) -0.0010(15)
C17 0.045(2) 0.0283(18) 0.0333(18) -0.0001(14) -0.0010(15) 0.0028(15)
C18 0.059(2) 0.0294(19) 0.0345(18) -0.0053(14) -0.0022(16) 0.0038(17)
C19 0.057(2) 0.040(2) 0.0258(17) -0.0068(15) -0.0035(15) -0.0002(17)
C20 0.042(2) 0.042(2) 0.0267(17) 0.0043(14) -0.0015(14) 0.0020(16)
C21 0.045(2) 0.0272(17) 0.0340(17) 0.0016(14) -0.0019(15) 0.0010(15)
N1 0.0404(17) 0.0513(18) 0.0242(14) 0.0052(13) -0.0041(12) -0.0019(15)
O1 0.091(2) 0.075(2) 0.0457(16) 0.0091(15) -0.0251(14) -0.0141(18)
O2 0.102(2) 0.096(2) 0.0421(15) 0.0060(15) -0.0332(15) 0.0098(18)
O3 0.0832(19) 0.0490(15) 0.0317(13) 0.0020(11) -0.0179(13) 0.0085(14)
O4 0.0715(18) 0.0418(14) 0.0333(13) 0.0069(11) -0.0165(12) 0.0049(13)
Br1 0.1042(4) 0.0540(3) 0.0370(2) 0.00370(19) -0.0216(2) -0.0041(2)

loop_
_atom_type_symbol
_atom_type_description
_atom_type_scat_dispersion_real
_atom_type_scat_dispersion_imag
_atom_type_scat_source
C C 0.0033 0.0016 'International Tables Vol C Tables 4.2.6.8 and 6.1.1.4'
H H 0.0000 0.0000 'International Tables Vol C Tables 4.2.6.8 and 6.1.1.4'
N N 0.0061 0.0033 'International Tables Vol C Tables 4.2.6.8 and 6.1.1.4'
O O 0.0106 0.0060 'International Tables Vol C Tables 4.2.6.8 and 6.1.1.4'
Br Br -0.2901 2.4595 'International Tables Vol C Tables 4.2.6.8 and 6.1.1.4'

loop_
_geom_angle_atom_site_label_1
_geom_angle_atom_site_label_2
_geom_angle_atom_site_label_3
_geom_angle
_geom_angle_site_symmetry_1
_geom_angle_site_symmetry_3
O1 C1 C2 124.4(3) . .
O1 C1 O2 123.2(4) . .
O2 C1 C2 112.4(4) . .
C1 C2 H2A 108.3 . .
C1 C2 H2B 108.3 . .
C1 C2 C3 115.9(4) . .
H2A C2 H2B 107.4 . .
C3 C2 H2A 108.3 . .
C3 C2 H2B 108.3 . .
C2 C3 H3A 109.5 . .
C2 C3 H3B 109.5 . .
H3A C3 H3B 108.1 . .
C4 C3 C2 110.8(3) . .
C4 C3 H3A 109.5 . .
C4 C3 H3B 109.5 . .
C3 C4 H4A 108.8 . .
C3 C4 H4B 108.8 . .
C3 C4 C5 113.8(3) . .
H4A C4 H4B 107.7 . .
C5 C4 H4A 108.8 . .
C5 C4 H4B 108.8 . .
C4 C5 H5A 109.5 . .
C4 C5 H5B 109.5 . .
H5A C5 H5B 108.1 . .
C6 C5 C4 110.7(3) . .
C6 C5 H5A 109.5 . .
C6 C5 H5B 109.5 . .
C5 C6 H6A 108.8 . .
C5 C6 H6B 108.8 . .
H6A C6 H6B 107.7 . .
N1 C6 C5 114.0(3) . .
N1 C6 H6A 108.8 . .
N1 C6 H6B 108.8 . .
C11 C7 H7 119.3 . .
N1 C7 H7 119.3 . .
N1 C7 C11 121.4(3) . .
C9 C8 H8 119.3 . .
N1 C8 H8 119.3 . .
N1 C8 C9 121.4(3) . .
C8 C9 H9 119.6 . .
C8 C9 C10 120.9(3) . .
C10 C9 H9 119.6 . .
C9 C10 C10 122.1(3) . 3_656
C9 C10 C11 116.4(3) . .
C11 C10 C10 121.5(4) . 3_656
C7 C11 H11 119.6 . .
C10 C11 C7 120.8(3) . .
C10 C11 H11 119.6 . .
C17 C12 C13 120.3(3) . .
C17 C12 O4 118.4(3) . .
O4 C12 C13 121.3(3) . .
C12 C13 H13 120.1 . .
C14 C13 C12 119.7(3) . .
C14 C13 H13 120.1 . .
C13 C14 H14 119.1 . .
C13 C14 C15 121.7(3) . .
C15 C14 H14 119.1 . .
C14 C15 C16 118.2(3) . .
C14 C15 C21 122.6(3) . .
C21 C15 C16 119.2(3) . .
C17 C16 C15 118.9(3) . .
C18 C16 C15 117.9(3) . .
C18 C16 C17 123.1(3) . .
C12 C17 C16 121.1(3) . .
C12 C17 H17 119.5 . .
C16 C17 H17 119.5 . .
C16 C18 H18 119.1 . .
C19 C18 C16 121.9(3) . .
C19 C18 H18 119.1 . .
C18 C19 H19 120.0 . .
C18 C19 C20 119.9(3) . .
C20 C19 H19 120.0 . .
C21 C20 C19 120.2(3) . .
C21 C20 O3 118.5(3) . .
O3 C20 C19 121.3(3) . .
C15 C21 H21 119.6 . .
C20 C21 C15 120.8(3) . .
C20 C21 H21 119.6 . .
C7 N1 C6 120.4(3) . .
C7 N1 C8 119.1(3) . .
C8 N1 C6 120.5(3) . .
C1 O2 H2 109.5 . .
C20 O3 H3 109.5 . .
C12 O4 H4 109.5 . .

loop_
_geom_bond_atom_site_label_1
_geom_bond_atom_site_label_2
_geom_bond_distance
_geom_bond_site_symmetry_2
C1 C2 1.497(5) .
C1 O1 1.216(5) .
C1 O2 1.308(4) .
C2 H2A 0.9700 .
C2 H2B 0.9700 .
C2 C3 1.522(4) .
C3 H3A 0.9700 .
C3 H3B 0.9700 .
C3 C4 1.514(5) .
C4 H4A 0.9700 .
C4 H4B 0.9700 .
C4 C5 1.523(4) .
C5 H5A 0.9700 .
C5 H5B 0.9700 .
C5 C6 1.503(5) .
C6 H6A 0.9700 .
C6 H6B 0.9700 .
C6 N1 1.490(4) .
C7 H7 0.9300 .
C7 C11 1.372(4) .
C7 N1 1.321(4) .
C8 H8 0.9300 .
C8 C9 1.366(4) .
C8 N1 1.326(4) .
C9 H9 0.9300 .
C9 C10 1.368(4) .
C10 C10 1.489(5) 3_656
C10 C11 1.370(4) .
C11 H11 0.9300 .
C12 C13 1.407(4) .
C12 C17 1.359(4) .
C12 O4 1.368(3) .
C13 H13 0.9300 .
C13 C14 1.362(4) .
C14 H14 0.9300 .
C14 C15 1.411(4) .
C15 C16 1.419(4) .
C15 C21 1.413(4) .
C16 C17 1.412(4) .
C16 C18 1.406(4) .
C17 H17 0.9300 .
C18 H18 0.9300 .
C18 C19 1.361(4) .
C19 H19 0.9300 .
C19 C20 1.405(5) .
C20 C21 1.361(4) .
C20 O3 1.366(3) .
C21 H21 0.9300 .
O2 H2 0.8200 .
O3 H3 0.8200 .
O4 H4 0.8200 .
